data_7012717
loop_
_publ_author_name
'Ouyang, Xing-Mei'
'Liu, De-Jun'
'Okamura, Taka-aki'
'Bu, Hong-Wei'
'Sun, Wei-Yin'
'Tang, Wen-Xia'
'Ueyama, Norikazu'

_publ_section_title
;
 Syntheses, structures and photoluminescent properties of cadmium(ii),
 silver(i) and copper(i) complexes with novel long chain tetradentate
 ligands
;
_journal_issue 9
_journal_name_full 'Dalton Transactions'
_journal_page_first 1836
_journal_paper_doi 10.1039/b300479a
_journal_year 2003
_chemical_formula_moiety '[Cu(L2)]BF4'
_chemical_formula_sum 'C24 H24 B Cu F4 N6'
_chemical_formula_weight 546.84
_space_group_IT_number 14
_symmetry_cell_setting monoclinic
_symmetry_Int_Tables_number 14
_symmetry_space_group_name_Hall '-P 2ybc'
_symmetry_space_group_name_H-M 'P 1 21/c 1'
_atom_sites_solution_hydrogens geom
_atom_sites_solution_primary direct
_atom_sites_solution_secondary difmap
_audit_creation_date 'Wed Sep 11 21:35:19 2002'
_audit_creation_method SHELXL-97
_cell_angle_alpha 90.00
_cell_angle_beta 109.56(15)
_cell_angle_gamma 90.00
_cell_formula_units_Z 4
_cell_length_a 13.70(2)
_cell_length_b 9.979(16)
_cell_length_c 19.23(4)
_cell_measurement_reflns_used 11796
_cell_measurement_temperature 200
_cell_measurement_theta_max 27.5
_cell_measurement_theta_min 3.0
_cell_volume 2477(8)
_computing_structure_refinement 'SHELXL-97 (Sheldrick, 1997)'
_computing_structure_solution 'SIR92 (Altomare, 1994)'
_diffrn_ambient_temperature 200
_diffrn_detector_area_resol_mean 10.00
_diffrn_measured_fraction_theta_full 0.997
_diffrn_measured_fraction_theta_max 0.997
_diffrn_measurement_device_type 'Rigaku RAXIS-RAPID Imaging Plate'
_diffrn_measurement_method \w
_diffrn_radiation_monochromator graphite
_diffrn_radiation_source 'fine-focus sealed tube'
_diffrn_radiation_type MoK\a
_diffrn_radiation_wavelength 0.71075
_diffrn_reflns_av_R_equivalents 0.1550
_diffrn_reflns_av_sigmaI/netI 0.1886
_diffrn_reflns_limit_h_max 17
_diffrn_reflns_limit_h_min -17
_diffrn_reflns_limit_k_max 12
_diffrn_reflns_limit_k_min -12
_diffrn_reflns_limit_l_max 24
_diffrn_reflns_limit_l_min -24
_diffrn_reflns_number 2185
_diffrn_reflns_theta_full 27.48
_diffrn_reflns_theta_max 27.48
_diffrn_reflns_theta_min 3.02
_exptl_absorpt_coefficient_mu 0.936
_exptl_absorpt_correction_T_max 0.963
_exptl_absorpt_correction_T_min 0.543
_exptl_absorpt_correction_type multi-scan
_exptl_absorpt_process_details '(Higashi, 1995)'
_exptl_crystal_colour orange
_exptl_crystal_density_diffrn 1.466
_exptl_crystal_density_method 'not measured'
_exptl_crystal_description needle
_exptl_crystal_F_000 1120
_exptl_crystal_size_max 0.250
_exptl_crystal_size_mid 0.040
_exptl_crystal_size_min 0.040
_refine_diff_density_max 0.619
_refine_diff_density_min -0.456
_refine_diff_density_rms 0.069
_refine_ls_extinction_method none
_refine_ls_goodness_of_fit_ref 0.861
_refine_ls_hydrogen_treatment mixed
_refine_ls_matrix_type full
_refine_ls_number_parameters 323
_refine_ls_number_reflns 5647
_refine_ls_number_restraints 4
_refine_ls_restrained_S_all 0.861
_refine_ls_R_factor_all 0.1754
_refine_ls_R_factor_gt 0.0558
_refine_ls_shift/su_max 0.000
_refine_ls_shift/su_mean 0.000
_refine_ls_structure_factor_coef Fsqd
_refine_ls_weighting_details 'calc w=1/[\s^2^(Fo^2^)+(0.0420P)^2^+0.0000P] where P=(Fo^2^+2Fc^2^)/3'
_refine_ls_weighting_scheme calc
_refine_ls_wR_factor_gt 0.0996
_refine_ls_wR_factor_ref 0.1213
_reflns_number_gt 2255
_reflns_number_total 5647
_reflns_threshold_expression >2sigma(I)
_cod_data_source_file b300479a.txt
_cod_data_source_block '[Cu(L2)]BF4_(5)'
_cod_original_cell_volume 2478(8)
_cod_database_code 7012717

loop_
_symmetry_equiv_pos_as_xyz
'x, y, z'
'-x, y+1/2, -z+1/2'
'-x, -y, -z'
'x, -y-1/2, z-1/2'

loop_
_atom_site_label
_atom_site_type_symbol
_atom_site_fract_x
_atom_site_fract_y
_atom_site_fract_z
_atom_site_U_iso_or_equiv
_atom_site_adp_type
_atom_site_occupancy
_atom_site_symmetry_multiplicity
_atom_site_calc_flag
_atom_site_refinement_flags
_atom_site_disorder_assembly
_atom_site_disorder_group
Cu1 Cu 0.73533(4) 0.18560(5) 0.01287(3) 0.04262(19) Uani 1 1 d . . .
F1 F 0.7344(2) 0.8104(3) -0.17979(16) 0.0915(11) Uani 1 1 d . . .
F2 F 0.8777(4) 0.6992(5) -0.1085(3) 0.0525(19) Uiso 0.617(13) 1 d PU . .
F2B F 0.8970(7) 0.7396(10) -0.1362(6) 0.070(3) Uiso 0.383(13) 1 d PU . .
F3 F 0.8481(8) 0.7205(7) -0.2289(4) 0.104(3) Uiso 0.617(13) 1 d PU . .
F3B F 0.8013(9) 0.6971(9) -0.2516(5) 0.068(3) Uiso 0.383(13) 1 d PU . .
F4 F 0.7538(5) 0.5824(7) -0.1904(4) 0.087(3) Uiso 0.617(13) 1 d PU . .
F4B F 0.7508(10) 0.5978(13) -0.1630(8) 0.103(5) Uiso 0.383(13) 1 d PU . .
N1 N 0.8026(3) 0.0278(3) -0.01482(18) 0.0351(9) Uani 1 1 d . . .
N2 N 0.6886(3) 0.0273(3) 0.0842(2) 0.0561(12) Uani 1 1 d . . .
N11 N 0.8947(3) 0.4922(3) 0.15197(18) 0.0378(9) Uani 1 1 d . . .
N12 N 0.7910(3) 0.3450(3) 0.07655(18) 0.0356(9) Uani 1 1 d . . .
N21 N 0.5277(3) 0.3733(3) -0.16850(18) 0.0387(9) Uani 1 1 d . . .
N22 N 0.6145(3) 0.2528(3) -0.07090(18) 0.0425(9) Uani 1 1 d . . .
C1 C 0.7579(4) -0.0975(4) 0.0026(3) 0.0549(14) Uani 1 1 d . . .
H1 H 0.8026 -0.1740 0.0002 0.066 Uiso 1 1 calc R . .
H2 H 0.6887 -0.1123 -0.0348 0.066 Uiso 1 1 calc R . .
C2 C 0.7480(4) -0.0919(5) 0.0772(3) 0.0678(16) Uani 1 1 d . . .
H3 H 0.7126 -0.1737 0.0856 0.081 Uiso 1 1 calc R . .
H4 H 0.8178 -0.0889 0.1151 0.081 Uiso 1 1 calc R . .
C10 C 0.8618(4) 0.0155(4) -0.0536(2) 0.0402(11) Uani 1 1 d . . .
H5 H 0.8790 -0.0729 -0.0636 0.048 Uiso 1 1 calc R . .
C11 C 1.0946(3) 0.8740(4) 0.0839(2) 0.0350(11) Uani 1 1 d . . .
C12 C 1.0949(3) 0.7404(4) 0.0626(2) 0.0451(12) Uani 1 1 d . . .
H6 H 1.1210 0.7179 0.0242 0.054 Uiso 1 1 calc R . .
C13 C 1.0579(4) 0.6413(4) 0.0965(3) 0.0475(13) Uani 1 1 d . . .
H7 H 1.0569 0.5514 0.0802 0.057 Uiso 1 1 calc R . .
C14 C 1.0218(3) 0.6697(4) 0.1543(2) 0.0394(11) Uani 1 1 d . . .
C15 C 1.0213(4) 0.8001(4) 0.1759(2) 0.0486(12) Uani 1 1 d . . .
H8 H 0.9971 0.8215 0.2154 0.058 Uiso 1 1 calc R . .
C16 C 1.0565(4) 0.9028(4) 0.1403(3) 0.0500(13) Uani 1 1 d . . .
H9 H 1.0540 0.9932 0.1551 0.060 Uiso 1 1 calc R . .
C17 C 0.9906(3) 0.5594(4) 0.1960(2) 0.0460(12) Uani 1 1 d . . .
H10 H 1.0470 0.4924 0.2120 0.055 Uiso 1 1 calc R . .
H11 H 0.9812 0.5975 0.2409 0.055 Uiso 1 1 calc R . .
C20 C 0.7020(3) 0.0681(4) 0.1482(3) 0.0475(13) Uani 1 1 d . . .
H12 H 0.7506 0.0214 0.1878 0.057 Uiso 1 1 calc R . .
C21 C 0.3519(3) 0.8171(4) -0.1667(2) 0.0393(10) Uani 1 1 d . . .
C22 C 0.4455(3) 0.7726(4) -0.1186(2) 0.0405(12) Uani 1 1 d . . .
H13 H 0.4760 0.8165 -0.0726 0.049 Uiso 1 1 calc R . .
C23 C 0.4951(4) 0.6648(4) -0.1370(2) 0.0483(13) Uani 1 1 d . . .
H14 H 0.5598 0.6355 -0.1036 0.058 Uiso 1 1 calc R . .
C24 C 0.4510(3) 0.5985(4) -0.2040(2) 0.0378(11) Uani 1 1 d . . .
C25 C 0.3581(4) 0.6430(4) -0.2523(2) 0.0464(12) Uani 1 1 d . . .
H15 H 0.3272 0.5988 -0.2982 0.056 Uiso 1 1 calc R . .
C26 C 0.3096(4) 0.7523(4) -0.2337(3) 0.0489(13) Uani 1 1 d . . .
H16 H 0.2460 0.7834 -0.2677 0.059 Uiso 1 1 calc R . .
C27 C 0.5056(4) 0.4803(4) -0.2238(2) 0.0496(13) Uani 1 1 d . . .
H17 H 0.4618 0.4440 -0.2720 0.060 Uiso 1 1 calc R . .
H18 H 0.5714 0.5112 -0.2289 0.060 Uiso 1 1 calc R . .
C101 C 0.8874(4) 0.3744(4) 0.1159(2) 0.0391(11) Uani 1 1 d . . .
H19 H 0.9451 0.3192 0.1187 0.047 Uiso 1 1 calc R . .
C102 C 0.7345(4) 0.4503(4) 0.0891(3) 0.0470(12) Uani 1 1 d . . .
H20 H 0.6614 0.4587 0.0683 0.056 Uiso 1 1 calc R . .
C103 C 0.7971(4) 0.5401(4) 0.1350(2) 0.0458(12) Uani 1 1 d . . .
H21 H 0.7768 0.6211 0.1521 0.055 Uiso 1 1 calc R . .
C201 C 0.6188(4) 0.3565(4) -0.1133(2) 0.0412(12) Uani 1 1 d . . .
H22 H 0.6780 0.4115 -0.1057 0.049 Uiso 1 1 calc R . .
C202 C 0.5151(4) 0.2042(4) -0.1012(2) 0.0479(12) Uani 1 1 d . . .
H23 H 0.4881 0.1296 -0.0828 0.057 Uiso 1 1 calc R . .
C203 C 0.4617(4) 0.2778(4) -0.1606(3) 0.0494(13) Uani 1 1 d . . .
H24 H 0.3916 0.2652 -0.1909 0.059 Uiso 1 1 calc R . .
B10 B 0.7989(5) 0.7065(5) -0.1779(3) 0.0477(14) Uani 1 1 d . . .

loop_
_atom_site_aniso_label
_atom_site_aniso_U_11
_atom_site_aniso_U_22
_atom_site_aniso_U_33
_atom_site_aniso_U_23
_atom_site_aniso_U_13
_atom_site_aniso_U_12
Cu1 0.0495(4) 0.0319(3) 0.0442(3) 0.0022(3) 0.0126(3) 0.0043(3)
F1 0.067(2) 0.093(2) 0.089(2) -0.0242(19) -0.0073(18) 0.0358(19)
N1 0.039(2) 0.0302(19) 0.040(2) 0.0015(16) 0.018(2) -0.0045(16)
N2 0.076(3) 0.044(2) 0.065(3) 0.015(2) 0.046(3) 0.025(2)
N11 0.042(2) 0.035(2) 0.042(2) 0.0006(18) 0.022(2) -0.0030(18)
N12 0.040(2) 0.032(2) 0.040(2) 0.0047(16) 0.0186(19) 0.0019(17)
N21 0.042(2) 0.041(2) 0.034(2) 0.0028(17) 0.014(2) 0.0084(19)
N22 0.043(3) 0.039(2) 0.041(2) 0.0042(18) 0.007(2) -0.0022(18)
C1 0.078(4) 0.026(2) 0.075(4) 0.002(2) 0.045(3) 0.004(2)
C2 0.093(5) 0.043(3) 0.091(4) 0.020(3) 0.061(4) 0.024(3)
C10 0.047(3) 0.036(2) 0.039(3) -0.001(2) 0.015(2) -0.001(2)
C11 0.031(3) 0.036(2) 0.039(3) -0.001(2) 0.014(2) -0.0011(19)
C12 0.063(3) 0.036(3) 0.049(3) -0.012(2) 0.035(3) -0.012(2)
C13 0.061(3) 0.036(3) 0.056(3) -0.016(2) 0.033(3) -0.016(2)
C14 0.045(3) 0.041(3) 0.033(2) -0.004(2) 0.013(2) -0.008(2)
C15 0.066(3) 0.046(3) 0.045(3) -0.006(2) 0.033(3) 0.000(3)
C16 0.064(4) 0.031(2) 0.062(3) -0.008(2) 0.031(3) -0.005(2)
C17 0.050(3) 0.047(3) 0.039(3) -0.004(2) 0.012(2) -0.018(2)
C20 0.042(3) 0.037(3) 0.066(4) 0.019(3) 0.022(3) 0.013(2)
C21 0.039(3) 0.037(2) 0.046(3) 0.015(2) 0.020(2) 0.008(2)
C22 0.035(3) 0.049(3) 0.035(3) -0.001(2) 0.009(2) 0.002(2)
C23 0.043(3) 0.052(3) 0.045(3) 0.002(2) 0.008(2) 0.013(2)
C24 0.036(3) 0.042(3) 0.037(3) 0.010(2) 0.015(2) 0.010(2)
C25 0.050(3) 0.049(3) 0.037(3) 0.006(2) 0.010(2) 0.011(2)
C26 0.039(3) 0.056(3) 0.046(3) 0.013(3) 0.006(2) 0.012(2)
C27 0.060(4) 0.049(3) 0.041(3) 0.009(2) 0.018(3) 0.014(2)
C101 0.036(3) 0.041(3) 0.044(3) 0.002(2) 0.018(2) 0.005(2)
C102 0.034(3) 0.037(3) 0.075(4) -0.004(2) 0.024(3) 0.000(2)
C103 0.053(3) 0.028(2) 0.067(3) 0.001(2) 0.034(3) 0.002(2)
C201 0.041(3) 0.032(2) 0.043(3) -0.001(2) 0.005(2) -0.001(2)
C202 0.051(3) 0.040(3) 0.053(3) 0.000(3) 0.018(3) -0.005(2)
C203 0.039(3) 0.052(3) 0.053(3) -0.002(3) 0.009(3) -0.002(2)
B10 0.049(4) 0.040(3) 0.056(4) -0.011(3) 0.021(3) -0.008(3)

loop_
_atom_type_symbol
_atom_type_description
_atom_type_scat_dispersion_real
_atom_type_scat_dispersion_imag
_atom_type_scat_source
Cu Cu 0.3201 1.2651 'International Tables Vol C Tables 4.2.6.8 and 6.1.1.4'
F F 0.0171 0.0103 'International Tables Vol C Tables 4.2.6.8 and 6.1.1.4'
N N 0.0061 0.0033 'International Tables Vol C Tables 4.2.6.8 and 6.1.1.4'
C C 0.0033 0.0016 'International Tables Vol C Tables 4.2.6.8 and 6.1.1.4'
B B 0.0013 0.0007 'International Tables Vol C Tables 4.2.6.8 and 6.1.1.4'
H H 0.0000 0.0000 'International Tables Vol C Tables 4.2.6.8 and 6.1.1.4'

loop_
_geom_angle_atom_site_label_1
_geom_angle_atom_site_label_2
_geom_angle_atom_site_label_3
_geom_angle
_geom_angle_site_symmetry_1
_geom_angle_site_symmetry_3
_geom_angle_publ_flag
N1 Cu1 N12 132.85(17) . . ?
N1 Cu1 N22 112.55(17) . . ?
N12 Cu1 N22 105.67(18) . . ?
N1 Cu1 N2 82.16(18) . . ?
N12 Cu1 N2 107.7(2) . . ?
N22 Cu1 N2 112.75(18) . . ?
F2B F2 B10 69.8(8) . . ?
F2 F2B B10 77.3(10) . . ?
F2 F2B F3 123.7(11) . . ?
B10 F2B F3 52.1(4) . . ?
F3B F3 B10 80.8(12) . . ?
F3B F3 F2B 131.7(14) . . ?
B10 F3 F2B 51.2(5) . . ?
F3 F3B B10 71.0(11) . . ?
F4B F4 B10 76.0(18) . . ?
F4 F4B B10 80.1(19) . . ?
C10 N1 C1 116.3(3) . . ?
C10 N1 Cu1 132.4(3) . . ?
C1 N1 Cu1 110.2(3) . . ?
C20 N2 C2 116.7(4) . . ?
C20 N2 Cu1 112.5(3) . . ?
C2 N2 Cu1 103.0(3) . . ?
C101 N11 C103 106.6(4) . . ?
C101 N11 C17 126.3(4) . . ?
C103 N11 C17 126.9(4) . . ?
C101 N12 C102 104.1(4) . . ?
C101 N12 Cu1 129.3(3) . . ?
C102 N12 Cu1 126.6(3) . . ?
C201 N21 C203 107.5(4) . . ?
C201 N21 C27 124.9(4) . . ?
C203 N21 C27 127.6(4) . . ?
C201 N22 C202 104.8(4) . . ?
C201 N22 Cu1 124.1(3) . . ?
C202 N22 Cu1 131.1(3) . . ?
N1 C1 C2 111.4(4) . . ?
N1 C1 H1 109.3 . . ?
C2 C1 H1 109.3 . . ?
N1 C1 H2 109.3 . . ?
C2 C1 H2 109.3 . . ?
H1 C1 H2 108.0 . . ?
N2 C2 C1 110.5(4) . . ?
N2 C2 H3 109.6 . . ?
C1 C2 H3 109.6 . . ?
N2 C2 H4 109.6 . . ?
C1 C2 H4 109.6 . . ?
H3 C2 H4 108.1 . . ?
N1 C10 C11 125.7(4) . 3_765 ?
N1 C10 H5 117.1 . . ?
C11 C10 H5 117.1 3_765 . ?
C16 C11 C12 117.9(4) . . ?
C16 C11 C10 117.9(4) . 3_765 ?
C12 C11 C10 124.0(4) . 3_765 ?
C13 C12 C11 120.7(4) . . ?
C13 C12 H6 119.6 . . ?
C11 C12 H6 119.6 . . ?
C12 C13 C14 121.4(4) . . ?
C12 C13 H7 119.3 . . ?
C14 C13 H7 119.3 . . ?
C15 C14 C13 118.5(4) . . ?
C15 C14 C17 120.1(4) . . ?
C13 C14 C17 121.2(4) . . ?
C14 C15 C16 120.5(4) . . ?
C14 C15 H8 119.7 . . ?
C16 C15 H8 119.7 . . ?
C11 C16 C15 120.9(4) . . ?
C11 C16 H9 119.6 . . ?
C15 C16 H9 119.6 . . ?
N11 C17 C14 112.7(4) . . ?
N11 C17 H10 109.1 . . ?
C14 C17 H10 109.1 . . ?
N11 C17 H11 109.1 . . ?
C14 C17 H11 109.1 . . ?
H10 C17 H11 107.8 . . ?
N2 C20 C21 124.9(4) . 3_665 ?
N2 C20 H12 117.6 . . ?
C21 C20 H12 117.6 3_665 . ?
C22 C21 C26 118.6(4) . . ?
C22 C21 C20 121.2(4) . 3_665 ?
C26 C21 C20 120.2(4) . 3_665 ?
C23 C22 C21 120.5(4) . . ?
C23 C22 H13 119.8 . . ?
C21 C22 H13 119.8 . . ?
C22 C23 C24 120.6(4) . . ?
C22 C23 H14 119.7 . . ?
C24 C23 H14 119.7 . . ?
C25 C24 C23 119.2(4) . . ?
C25 C24 C27 120.5(4) . . ?
C23 C24 C27 120.4(4) . . ?
C24 C25 C26 119.8(4) . . ?
C24 C25 H15 120.1 . . ?
C26 C25 H15 120.1 . . ?
C25 C26 C21 121.4(4) . . ?
C25 C26 H16 119.3 . . ?
C21 C26 H16 119.3 . . ?
N21 C27 C24 112.7(4) . . ?
N21 C27 H17 109.1 . . ?
C24 C27 H17 109.1 . . ?
N21 C27 H18 109.1 . . ?
C24 C27 H18 109.1 . . ?
H17 C27 H18 107.8 . . ?
N12 C101 N11 112.1(4) . . ?
N12 C101 H19 124.0 . . ?
N11 C101 H19 124.0 . . ?
C103 C102 N12 110.6(4) . . ?
C103 C102 H20 124.7 . . ?
N12 C102 H20 124.7 . . ?
C102 C103 N11 106.6(4) . . ?
C102 C103 H21 126.7 . . ?
N11 C103 H21 126.7 . . ?
N22 C201 N21 111.1(4) . . ?
N22 C201 H22 124.5 . . ?
N21 C201 H22 124.5 . . ?
C203 C202 N22 110.2(4) . . ?
C203 C202 H23 124.9 . . ?
N22 C202 H23 124.9 . . ?
C202 C203 N21 106.5(4) . . ?
C202 C203 H24 126.8 . . ?
N21 C203 H24 126.8 . . ?
F4B B10 F1 105.1(7) . . ?
F4B B10 F2B 122.0(8) . . ?
F1 B10 F2B 109.8(5) . . ?
F4B B10 F4 23.9(6) . . ?
F1 B10 F4 115.8(6) . . ?
F2B B10 F4 128.7(7) . . ?
F4B B10 F3 128.8(8) . . ?
F1 B10 F3 112.0(5) . . ?
F2B B10 F3 76.7(6) . . ?
F4 B10 F3 105.5(5) . . ?
F4B B10 F2 91.8(7) . . ?
F1 B10 F2 110.6(4) . . ?
F2B B10 F2 32.8(5) . . ?
F4 B10 F2 106.1(5) . . ?
F3 B10 F2 106.2(6) . . ?
F4B B10 F3B 109.4(8) . . ?
F1 B10 F3B 104.7(6) . . ?
F2B B10 F3B 104.7(7) . . ?
F4 B10 F3B 85.7(5) . . ?
F3 B10 F3B 28.2(4) . . ?
F2 B10 F3B 132.1(7) . . ?

loop_
_geom_bond_atom_site_label_1
_geom_bond_atom_site_label_2
_geom_bond_distance
_geom_bond_site_symmetry_2
_geom_bond_publ_flag
Cu1 N1 1.986(4) . ?
Cu1 N12 1.996(4) . ?
Cu1 N22 2.000(5) . ?
Cu1 N2 2.318(5) . ?
F1 B10 1.355(6) . ?
F2 F2B 0.782(10) . ?
F2 B10 1.409(8) . ?
F2B B10 1.355(10) . ?
F2B F3 1.692(11) . ?
F3 F3B 0.685(10) . ?
F3 B10 1.371(8) . ?
F3B B10 1.432(11) . ?
F4 F4B 0.563(15) . ?
F4 B10 1.370(8) . ?
F4B B10 1.349(13) . ?
N1 C10 1.278(5) . ?
N1 C1 1.479(5) . ?
N2 C20 1.250(6) . ?
N2 C2 1.474(6) . ?
N11 C101 1.351(5) . ?
N11 C103 1.353(6) . ?
N11 C17 1.466(5) . ?
N12 C101 1.318(6) . ?
N12 C102 1.374(5) . ?
N21 C201 1.351(6) . ?
N21 C203 1.357(6) . ?
N21 C27 1.465(5) . ?
N22 C201 1.331(5) . ?
N22 C202 1.378(6) . ?
C1 C2 1.487(7) . ?
C1 H1 0.9900 . ?
C1 H2 0.9900 . ?
C2 H3 0.9900 . ?
C2 H4 0.9900 . ?
C10 C11 1.466(6) 3_765 ?
C10 H5 0.9500 . ?
C11 C16 1.381(6) . ?
C11 C12 1.395(6) . ?
C11 C10 1.466(6) 3_765 ?
C12 C13 1.372(6) . ?
C12 H6 0.9500 . ?
C13 C14 1.387(6) . ?
C13 H7 0.9500 . ?
C14 C15 1.368(6) . ?
C14 C17 1.507(6) . ?
C15 C16 1.404(6) . ?
C15 H8 0.9500 . ?
C16 H9 0.9500 . ?
C17 H10 0.9900 . ?
C17 H11 0.9900 . ?
C20 C21 1.469(6) 3_665 ?
C20 H12 0.9500 . ?
C21 C22 1.380(6) . ?
C21 C26 1.385(6) . ?
C21 C20 1.469(6) 3_665 ?
C22 C23 1.380(6) . ?
C22 H13 0.9500 . ?
C23 C24 1.394(6) . ?
C23 H14 0.9500 . ?
C24 C25 1.375(6) . ?
C24 C27 1.511(6) . ?
C25 C26 1.384(6) . ?
C25 H15 0.9500 . ?
C26 H16 0.9500 . ?
C27 H17 0.9900 . ?
C27 H18 0.9900 . ?
C101 H19 0.9500 . ?
C102 C103 1.345(6) . ?
C102 H20 0.9500 . ?
C103 H21 0.9500 . ?
C201 H22 0.9500 . ?
C202 C203 1.349(6) . ?
C202 H23 0.9500 . ?
C203 H24 0.9500 . ?

loop_
_geom_torsion_atom_site_label_1
_geom_torsion_atom_site_label_2
_geom_torsion_atom_site_label_3
_geom_torsion_atom_site_label_4
_geom_torsion
_geom_torsion_site_symmetry_1
_geom_torsion_site_symmetry_2
_geom_torsion_site_symmetry_3
_geom_torsion_site_symmetry_4
_geom_torsion_publ_flag
B10 F2 F2B F3 -25.0(8) . . . . ?
F2 F2B F3 F3B 23(2) . . . . ?
B10 F2B F3 F3B -8.1(16) . . . . ?
F2 F2B F3 B10 31.5(11) . . . . ?
F2B F3 F3B B10 6.4(12) . . . . ?
N12 Cu1 N1 C10 -67.0(5) . . . . ?
N22 Cu1 N1 C10 74.6(4) . . . . ?
N2 Cu1 N1 C10 -173.9(4) . . . . ?
N12 Cu1 N1 C1 125.8(3) . . . . ?
N22 Cu1 N1 C1 -92.6(3) . . . . ?
N2 Cu1 N1 C1 18.8(3) . . . . ?
N1 Cu1 N2 C20 134.9(4) . . . . ?
N12 Cu1 N2 C20 2.3(4) . . . . ?
N22 Cu1 N2 C20 -113.9(4) . . . . ?
N1 Cu1 N2 C2 8.4(3) . . . . ?
N12 Cu1 N2 C2 -124.2(3) . . . . ?
N22 Cu1 N2 C2 119.6(3) . . . . ?
N1 Cu1 N12 C101 -2.6(4) . . . . ?
N22 Cu1 N12 C101 -146.0(4) . . . . ?
N2 Cu1 N12 C101 93.2(4) . . . . ?
N1 Cu1 N12 C102 177.8(3) . . . . ?
N22 Cu1 N12 C102 34.3(4) . . . . ?
N2 Cu1 N12 C102 -86.4(4) . . . . ?
N1 Cu1 N22 C201 -98.9(4) . . . . ?
N12 Cu1 N22 C201 52.9(4) . . . . ?
N2 Cu1 N22 C201 170.3(3) . . . . ?
N1 Cu1 N22 C202 76.5(4) . . . . ?
N12 Cu1 N22 C202 -131.7(4) . . . . ?
N2 Cu1 N22 C202 -14.3(4) . . . . ?
C10 N1 C1 C2 145.2(4) . . . . ?
Cu1 N1 C1 C2 -45.3(5) . . . . ?
C20 N2 C2 C1 -157.7(5) . . . . ?
Cu1 N2 C2 C1 -34.0(5) . . . . ?
N1 C1 C2 N2 54.5(6) . . . . ?
C1 N1 C10 C11 173.0(4) . . . 3_765 ?
Cu1 N1 C10 C11 6.4(7) . . . 3_765 ?
C16 C11 C12 C13 0.3(7) . . . . ?
C10 C11 C12 C13 176.2(4) 3_765 . . . ?
C11 C12 C13 C14 -1.9(7) . . . . ?
C12 C13 C14 C15 1.6(7) . . . . ?
C12 C13 C14 C17 -174.2(4) . . . . ?
C13 C14 C15 C16 0.1(7) . . . . ?
C17 C14 C15 C16 176.0(4) . . . . ?
C12 C11 C16 C15 1.4(7) . . . . ?
C10 C11 C16 C15 -174.8(4) 3_765 . . . ?
C14 C15 C16 C11 -1.6(7) . . . . ?
C101 N11 C17 C14 99.2(5) . . . . ?
C103 N11 C17 C14 -75.6(5) . . . . ?
C15 C14 C17 N11 113.9(5) . . . . ?
C13 C14 C17 N11 -70.3(6) . . . . ?
C2 N2 C20 C21 -178.4(4) . . . 3_665 ?
Cu1 N2 C20 C21 62.9(6) . . . 3_665 ?
C26 C21 C22 C23 -0.6(6) . . . . ?
C20 C21 C22 C23 -179.9(4) 3_665 . . . ?
C21 C22 C23 C24 -0.6(7) . . . . ?
C22 C23 C24 C25 0.9(7) . . . . ?
C22 C23 C24 C27 -179.9(4) . . . . ?
C23 C24 C25 C26 -0.1(7) . . . . ?
C27 C24 C25 C26 -179.3(4) . . . . ?
C24 C25 C26 C21 -1.1(7) . . . . ?
C22 C21 C26 C25 1.5(7) . . . . ?
C20 C21 C26 C25 -179.3(4) 3_665 . . . ?
C201 N21 C27 C24 -96.3(5) . . . . ?
C203 N21 C27 C24 80.5(6) . . . . ?
C25 C24 C27 N21 -124.4(5) . . . . ?
C23 C24 C27 N21 56.4(6) . . . . ?
C102 N12 C101 N11 -0.4(5) . . . . ?
Cu1 N12 C101 N11 179.9(2) . . . . ?
C103 N11 C101 N12 0.5(5) . . . . ?
C17 N11 C101 N12 -175.2(3) . . . . ?
C101 N12 C102 C103 0.1(5) . . . . ?
Cu1 N12 C102 C103 179.9(3) . . . . ?
N12 C102 C103 N11 0.2(5) . . . . ?
C101 N11 C103 C102 -0.4(5) . . . . ?
C17 N11 C103 C102 175.2(4) . . . . ?
C202 N22 C201 N21 -0.7(5) . . . . ?
Cu1 N22 C201 N21 175.7(3) . . . . ?
C203 N21 C201 N22 1.0(5) . . . . ?
C27 N21 C201 N22 178.4(4) . . . . ?
C201 N22 C202 C203 0.2(5) . . . . ?
Cu1 N22 C202 C203 -175.9(3) . . . . ?
N22 C202 C203 N21 0.4(5) . . . . ?
C201 N21 C203 C202 -0.9(5) . . . . ?
C27 N21 C203 C202 -178.1(4) . . . . ?
F4 F4B B10 F1 120.3(17) . . . . ?
F4 F4B B10 F2B -114.1(17) . . . . ?
F4 F4B B10 F3 -15(2) . . . . ?
F4 F4B B10 F2 -127.8(17) . . . . ?
F4 F4B B10 F3B 8(2) . . . . ?
F2 F2B B10 F4B -25.9(12) . . . . ?
F3 F2B B10 F4B 127.6(10) . . . . ?
F2 F2B B10 F1 97.5(8) . . . . ?
F3 F2B B10 F1 -108.9(6) . . . . ?
F2 F2B B10 F4 -54.2(11) . . . . ?
F3 F2B B10 F4 99.4(8) . . . . ?
F2 F2B B10 F3 -153.6(9) . . . . ?
F3 F2B B10 F2 153.6(9) . . . . ?
F2 F2B B10 F3B -150.6(8) . . . . ?
F3 F2B B10 F3B 3.0(6) . . . . ?
F4B F4 B10 F1 -67.8(18) . . . . ?
F4B F4 B10 F2B 82.5(19) . . . . ?
F4B F4 B10 F3 167.7(18) . . . . ?
F4B F4 B10 F2 55.3(18) . . . . ?
F4B F4 B10 F3B -172.1(19) . . . . ?
F3B F3 B10 F4B 53.3(14) . . . . ?
F2B F3 B10 F4B -120.6(11) . . . . ?
F3B F3 B10 F1 -79.9(12) . . . . ?
F2B F3 B10 F1 106.2(6) . . . . ?
F3B F3 B10 F2B 173.9(12) . . . . ?
F3B F3 B10 F4 46.9(12) . . . . ?
F2B F3 B10 F4 -126.9(7) . . . . ?
F3B F3 B10 F2 159.3(10) . . . . ?
F2B F3 B10 F2 -14.5(5) . . . . ?
F2B F3 B10 F3B -173.9(12) . . . . ?
F2B F2 B10 F4B 158.2(10) . . . . ?
F2B F2 B10 F1 -94.9(9) . . . . ?
F2B F2 B10 F4 138.8(9) . . . . ?
F2B F2 B10 F3 26.8(9) . . . . ?
F2B F2 B10 F3B 39.8(10) . . . . ?
F3 F3B B10 F4B -138.5(12) . . . . ?
F3 F3B B10 F1 109.4(11) . . . . ?
F3 F3B B10 F2B -6.2(12) . . . . ?
F3 F3B B10 F4 -135.1(11) . . . . ?
F3 F3B B10 F2 -27.2(13) . . . . ?
